data_7246060
loop_
_publ_author_name
'Cai, He-Qun'
'Xin, Yu'
'Jiang, Shan'
'Bai, Feng-Ying'
'Xing, Yong-Heng'

_publ_section_title
;
 Ni(ii) and Co(ii) complexes for the selective adsorption of anionic dyes
 from aqueous solutions
;
_journal_issue 5
_journal_name_full CrystEngComm
_journal_page_first 848
_journal_page_last 858
_journal_paper_doi 10.1039/D2CE01636B
_journal_volume 25
_journal_year 2023
_chemical_formula_moiety 'H2 O, C18 H13 N5'
_chemical_formula_sum 'C18 H15 N5 O'
_chemical_formula_weight 317.35
_space_group_crystal_system triclinic
_space_group_IT_number 2
_space_group_name_Hall '-P 1'
_space_group_name_H-M_alt 'P -1'
_atom_sites_solution_hydrogens mixed
_atom_sites_solution_primary iterative
_atom_sites_solution_secondary difmap
_audit_creation_date 2022-01-08
_audit_creation_method
;
Olex2 1.2
(compiled 2018.05.29 svn.r3508 for OlexSys, GUI svn.r5506)
;
_audit_update_record
;
2022-01-08 deposited with the CCDC.	2022-12-28 downloaded from the CCDC.
;
_cell_angle_alpha 72.028(2)
_cell_angle_beta 70.686(2)
_cell_angle_gamma 77.774(2)
_cell_formula_units_Z 2
_cell_length_a 8.9394(9)
_cell_length_b 9.4121(9)
_cell_length_c 10.6613(10)
_cell_measurement_reflns_used 1296
_cell_measurement_temperature 296(2)
_cell_measurement_theta_max 26.41
_cell_measurement_theta_min 2.43
_cell_volume 799.20(13)
_computing_cell_refinement 'SAINT v8.34A (Bruker, 2013)'
_computing_data_collection 'Bruker SMART'
_computing_data_reduction 'SAINT v8.34A (Bruker, 2013)'
_computing_molecular_graphics 'Olex2 (Dolomanov et al., 2009)'
_computing_publication_material 'Olex2 (Dolomanov et al., 2009)'
_computing_structure_refinement 'ShelXL (Sheldrick, 2015)'
_computing_structure_solution 'olex2.solve (Bourhis et al., 2015)'
_diffrn_ambient_temperature 296.15
_diffrn_measured_fraction_theta_full 0.993
_diffrn_measured_fraction_theta_max 0.962
_diffrn_measurement_device_type 'CCD area detector'
_diffrn_measurement_method 'phi and omega scans'
_diffrn_radiation_monochromator graphite
_diffrn_radiation_type MoK\a
_diffrn_radiation_wavelength 0.71073
_diffrn_reflns_av_R_equivalents 0.0135
_diffrn_reflns_av_unetI/netI 0.0390
_diffrn_reflns_Laue_measured_fraction_full 0.993
_diffrn_reflns_Laue_measured_fraction_max 0.962
_diffrn_reflns_limit_h_max 11
_diffrn_reflns_limit_h_min -11
_diffrn_reflns_limit_k_max 6
_diffrn_reflns_limit_k_min -12
_diffrn_reflns_limit_l_max 11
_diffrn_reflns_limit_l_min -13
_diffrn_reflns_number 5044
_diffrn_reflns_point_group_measured_fraction_full 0.993
_diffrn_reflns_point_group_measured_fraction_max 0.962
_diffrn_reflns_theta_full 25.242
_diffrn_reflns_theta_max 27.787
_diffrn_reflns_theta_min 2.095
_diffrn_source 'fine-focus sealed tube'
_exptl_absorpt_coefficient_mu 0.087
_exptl_absorpt_correction_T_max 0.7456
_exptl_absorpt_correction_T_min 0.6888
_exptl_absorpt_correction_type none
_exptl_absorpt_process_details
;
SADABS-2014/5 (Bruker,2014/5) was used for absorption correction.
wR2(int) was 0.0341 before and 0.0261 after correction.
The Ratio of minimum to maximum transmission is 0.9238.
The \l/2 correction factor is 0.00150.
;
_exptl_crystal_colour yellow
_exptl_crystal_density_diffrn 1.319
_exptl_crystal_density_method 'not measured'
_exptl_crystal_description block
_exptl_crystal_F_000 332
_exptl_crystal_size_max 0.54
_exptl_crystal_size_mid 0.44
_exptl_crystal_size_min 0.03
_refine_diff_density_max 0.333
_refine_diff_density_min -0.289
_refine_diff_density_rms 0.042
_refine_ls_extinction_method none
_refine_ls_goodness_of_fit_ref 1.022
_refine_ls_hydrogen_treatment constr
_refine_ls_matrix_type full
_refine_ls_number_parameters 217
_refine_ls_number_reflns 3634
_refine_ls_number_restraints 0
_refine_ls_restrained_S_all 1.022
_refine_ls_R_factor_all 0.0919
_refine_ls_R_factor_gt 0.0526
_refine_ls_shift/su_max 0.000
_refine_ls_shift/su_mean 0.000
_refine_ls_structure_factor_coef Fsqd
_refine_ls_weighting_details 'w=1/[\s^2^(Fo^2^)+(0.0649P)^2^+0.2268P] where P=(Fo^2^+2Fc^2^)/3'
_refine_ls_weighting_scheme calc
_refine_ls_wR_factor_gt 0.1261
_refine_ls_wR_factor_ref 0.1496
_reflns_Friedel_coverage 0.000
_reflns_number_gt 2312
_reflns_number_total 3634
_reflns_threshold_expression 'I > 2\s(I)'
_cod_data_source_file d2ce01636b2.cif
_cod_data_source_block 1
_cod_depositor_comments 'Adding full bibliography for 7246059--7246062.cif.'
_cod_database_code 7246060
_shelx_shelxl_version_number 2018/3
_shelx_space_group_comment
;
The symmetry employed for this shelxl refinement is uniquely defined
by the following loop, which should always be used as a source of
symmetry information in preference to the above space-group names.
They are only intended as comments.
;
_olex2_refinement_description
;
1. Fixed Uiso
 At 1.2 times of:
  All C(H) groups, All N(H) groups
 At 1.5 times of:
  All O(H,H) groups
2.a Riding coordinates:
 O1W(H1WA,H1WB)
2.b Aromatic/amide H refined with riding coordinates:
 N2(H2), C2(H2A), C4(H4), C15(H15), C18(H18), C10(H10), C13(H13), C17(H17),
 C1(H1), C11(H11), C16(H16), C12(H12), C5(H5)
;
_olex2_submission_special_instructions 'No special instructions were received'

loop_
_space_group_symop_operation_xyz
'x, y, z'
'-x, -y, -z'

loop_
_atom_site_label
_atom_site_type_symbol
_atom_site_fract_x
_atom_site_fract_y
_atom_site_fract_z
_atom_site_U_iso_or_equiv
_atom_site_adp_type
_atom_site_occupancy
_atom_site_site_symmetry_order
_atom_site_calc_flag
_atom_site_refinement_flags_posn
_atom_site_refinement_flags_adp
_atom_site_refinement_flags_occupancy
_atom_site_disorder_assembly
_atom_site_disorder_group
O1W O 0.57786(18) 0.84257(17) 0.20447(17) 0.0644(5) Uani 1 1 d . . . . .
H1WA H 0.508904 0.917223 0.186376 0.097 Uiso 1 1 d R . . . .
H1WB H 0.541364 0.761503 0.216496 0.097 Uiso 1 1 d R . . . .
N3 N 0.86107(19) 0.35309(17) 0.99210(16) 0.0364(4) Uani 1 1 d . . . . .
N2 N 1.11398(19) 0.29395(17) 0.88292(16) 0.0381(4) Uani 1 1 d . . . . .
H2 H 1.207759 0.244423 0.865399 0.046 Uiso 1 1 calc R . . . .
C6 C 0.9882(2) 0.2520(2) 0.99406(19) 0.0344(4) Uani 1 1 d . . . . .
C7 C 0.9075(2) 0.4658(2) 0.87335(19) 0.0344(4) Uani 1 1 d . . . . .
C9 C 0.7958(2) 0.6003(2) 0.8400(2) 0.0366(4) Uani 1 1 d . . . . .
C8 C 1.0650(2) 0.4286(2) 0.8041(2) 0.0354(4) Uani 1 1 d . . . . .
C3 C 0.9950(2) 0.1128(2) 1.10312(19) 0.0363(5) Uani 1 1 d . . . . .
C14 C 1.1752(2) 0.5057(2) 0.6743(2) 0.0368(5) Uani 1 1 d . . . . .
N4 N 0.5735(2) 0.8577(2) 0.7876(2) 0.0567(5) Uani 1 1 d . . . . .
N5 N 1.3770(2) 0.6570(2) 0.4284(2) 0.0522(5) Uani 1 1 d . . . . .
C2 C 0.8558(3) 0.0654(2) 1.2017(2) 0.0453(5) Uani 1 1 d . . . . .
H2A H 0.757053 0.120038 1.197774 0.054 Uiso 1 1 calc R . . . .
N1 N 1.0019(3) -0.1490(2) 1.3193(2) 0.0602(6) Uani 1 1 d . . . . .
C4 C 1.1374(3) 0.0234(2) 1.1141(2) 0.0462(5) Uani 1 1 d . . . . .
H4 H 1.233631 0.048773 1.049603 0.055 Uiso 1 1 calc R . . . .
C15 C 1.2654(3) 0.6090(2) 0.6733(2) 0.0526(6) Uani 1 1 d . . . . .
H15 H 1.260953 0.629201 0.754547 0.063 Uiso 1 1 calc R . . . .
C18 C 1.1904(3) 0.4779(2) 0.5502(2) 0.0472(5) Uani 1 1 d . . . . .
H18 H 1.133400 0.407914 0.546708 0.057 Uiso 1 1 calc R . . . .
C10 C 0.6489(3) 0.6230(2) 0.9352(2) 0.0498(6) Uani 1 1 d . . . . .
H10 H 0.621307 0.552186 1.019377 0.060 Uiso 1 1 calc R . . . .
C13 C 0.8262(3) 0.7120(2) 0.7164(2) 0.0462(5) Uani 1 1 d . . . . .
H13 H 0.921571 0.702711 0.647702 0.055 Uiso 1 1 calc R . . . .
C17 C 1.2915(3) 0.5556(3) 0.4320(2) 0.0537(6) Uani 1 1 d . . . . .
H17 H 1.300480 0.535785 0.349395 0.064 Uiso 1 1 calc R . . . .
C1 C 0.8663(3) -0.0640(3) 1.3055(2) 0.0547(6) Uani 1 1 d . . . . .
H1 H 0.771752 -0.093825 1.370322 0.066 Uiso 1 1 calc R . . . .
C11 C 0.5447(3) 0.7495(3) 0.9054(3) 0.0600(7) Uani 1 1 d . . . . .
H11 H 0.447405 0.760716 0.971416 0.072 Uiso 1 1 calc R . . . .
C16 C 1.3619(3) 0.6812(3) 0.5488(3) 0.0577(7) Uani 1 1 d . . . . .
H16 H 1.420593 0.751764 0.549055 0.069 Uiso 1 1 calc R . . . .
C12 C 0.7148(3) 0.8359(2) 0.6963(2) 0.0527(6) Uani 1 1 d . . . . .
H12 H 0.739554 0.909417 0.613621 0.063 Uiso 1 1 calc R . . . .
C5 C 1.1338(3) -0.1042(3) 1.2225(3) 0.0579(7) Uani 1 1 d . . . . .
H5 H 1.230363 -0.162667 1.228199 0.069 Uiso 1 1 calc R . . . .

loop_
_atom_site_aniso_label
_atom_site_aniso_U_11
_atom_site_aniso_U_22
_atom_site_aniso_U_33
_atom_site_aniso_U_23
_atom_site_aniso_U_13
_atom_site_aniso_U_12
O1W 0.0413(9) 0.0418(9) 0.0764(12) 0.0000(8) 0.0075(8) 0.0029(7)
N3 0.0354(9) 0.0317(8) 0.0353(9) -0.0041(7) -0.0059(7) -0.0030(7)
N2 0.0321(9) 0.0311(8) 0.0394(9) -0.0027(7) -0.0043(7) 0.0015(7)
C6 0.0352(10) 0.0296(9) 0.0328(10) -0.0049(8) -0.0056(8) -0.0032(8)
C7 0.0343(10) 0.0288(9) 0.0349(10) -0.0055(8) -0.0062(8) -0.0034(8)
C9 0.0348(10) 0.0290(9) 0.0424(11) -0.0066(8) -0.0101(9) -0.0019(8)
C8 0.0352(10) 0.0290(9) 0.0343(10) -0.0036(8) -0.0052(8) -0.0019(8)
C3 0.0425(11) 0.0302(10) 0.0330(10) -0.0039(8) -0.0101(9) -0.0050(8)
C14 0.0322(10) 0.0287(9) 0.0369(11) -0.0013(8) -0.0045(8) 0.0032(8)
N4 0.0473(12) 0.0399(11) 0.0691(14) -0.0036(10) -0.0160(10) 0.0062(9)
N5 0.0482(11) 0.0414(10) 0.0469(11) 0.0035(9) -0.0019(9) -0.0049(9)
C2 0.0473(13) 0.0401(12) 0.0417(12) -0.0055(9) -0.0078(10) -0.0066(9)
N1 0.0719(15) 0.0483(12) 0.0530(12) 0.0102(10) -0.0257(11) -0.0140(11)
C4 0.0438(12) 0.0394(11) 0.0478(13) 0.0009(10) -0.0151(10) -0.0044(9)
C15 0.0577(14) 0.0464(13) 0.0485(13) -0.0121(10) -0.0023(11) -0.0166(11)
C18 0.0495(13) 0.0448(12) 0.0404(12) -0.0018(10) -0.0096(10) -0.0107(10)
C10 0.0386(12) 0.0391(12) 0.0529(13) 0.0009(10) -0.0035(10) -0.0003(9)
C13 0.0465(12) 0.0384(11) 0.0425(12) -0.0056(9) -0.0078(10) 0.0029(9)
C17 0.0596(15) 0.0539(14) 0.0357(12) -0.0011(10) -0.0072(11) -0.0085(12)
C1 0.0602(15) 0.0508(13) 0.0424(13) 0.0024(11) -0.0067(11) -0.0187(12)
C11 0.0380(12) 0.0486(14) 0.0712(17) -0.0055(12) -0.0021(12) 0.0045(10)
C16 0.0570(15) 0.0443(13) 0.0613(16) -0.0070(11) -0.0014(12) -0.0193(11)
C12 0.0573(15) 0.0407(12) 0.0495(13) -0.0017(10) -0.0161(11) 0.0023(10)
C5 0.0588(15) 0.0439(13) 0.0650(16) 0.0059(11) -0.0309(13) -0.0024(11)

loop_
_atom_type_symbol
_atom_type_description
_atom_type_scat_dispersion_real
_atom_type_scat_dispersion_imag
_atom_type_scat_source
C C 0.0033 0.0016 'International Tables Vol C Tables 4.2.6.8 and 6.1.1.4'
H H 0.0000 0.0000 'International Tables Vol C Tables 4.2.6.8 and 6.1.1.4'
N N 0.0061 0.0033 'International Tables Vol C Tables 4.2.6.8 and 6.1.1.4'
O O 0.0106 0.0060 'International Tables Vol C Tables 4.2.6.8 and 6.1.1.4'

loop_
_geom_angle_atom_site_label_1
_geom_angle_atom_site_label_2
_geom_angle_atom_site_label_3
_geom_angle
_geom_angle_site_symmetry_1
_geom_angle_site_symmetry_3
_geom_angle_publ_flag
C6 N3 C7 105.50(15) . . ?
C6 N2 C8 107.69(16) . . ?
N3 C6 N2 111.56(16) . . ?
N3 C6 C3 124.68(17) . . ?
N2 C6 C3 123.74(17) . . ?
N3 C7 C9 120.38(17) . . ?
N3 C7 C8 109.46(16) . . ?
C8 C7 C9 130.14(17) . . ?
C10 C9 C7 119.90(18) . . ?
C10 C9 C13 115.80(19) . . ?
C13 C9 C7 124.30(18) . . ?
N2 C8 C7 105.78(16) . . ?
N2 C8 C14 121.18(17) . . ?
C7 C8 C14 133.03(17) . . ?
C2 C3 C6 120.35(18) . . ?
C4 C3 C6 122.59(18) . . ?
C4 C3 C2 117.06(19) . . ?
C15 C14 C8 120.84(19) . . ?
C15 C14 C18 117.89(19) . . ?
C18 C14 C8 121.27(19) . . ?
C12 N4 C11 115.37(19) . . ?
C17 N5 C16 116.1(2) . . ?
C1 C2 C3 119.1(2) . . ?
C1 N1 C5 115.68(19) . . ?
C5 C4 C3 118.9(2) . . ?
C16 C15 C14 118.4(2) . . ?
C17 C18 C14 118.9(2) . . ?
C11 C10 C9 120.2(2) . . ?
C12 C13 C9 119.8(2) . . ?
N5 C17 C18 124.2(2) . . ?
N1 C1 C2 124.6(2) . . ?
N4 C11 C10 124.3(2) . . ?
N5 C16 C15 124.5(2) . . ?
N4 C12 C13 124.5(2) . . ?
N1 C5 C4 124.6(2) . . ?

loop_
_geom_bond_atom_site_label_1
_geom_bond_atom_site_label_2
_geom_bond_distance
_geom_bond_site_symmetry_2
_geom_bond_publ_flag
N3 C6 1.320(2) . ?
N3 C7 1.382(2) . ?
N2 C6 1.358(2) . ?
N2 C8 1.362(2) . ?
C6 C3 1.464(3) . ?
C7 C9 1.465(3) . ?
C7 C8 1.383(3) . ?
C9 C10 1.391(3) . ?
C9 C13 1.394(3) . ?
C8 C14 1.481(3) . ?
C3 C2 1.390(3) . ?
C3 C4 1.388(3) . ?
C14 C15 1.384(3) . ?
C14 C18 1.384(3) . ?
N4 C11 1.337(3) . ?
N4 C12 1.336(3) . ?
N5 C17 1.328(3) . ?
N5 C16 1.331(3) . ?
C2 C1 1.380(3) . ?
N1 C1 1.329(3) . ?
N1 C5 1.330(3) . ?
C4 C5 1.384(3) . ?
C15 C16 1.379(3) . ?
C18 C17 1.378(3) . ?
C10 C11 1.371(3) . ?
C13 C12 1.376(3) . ?
